data_1502844
loop_
_publ_author_name
'Bogle, Katherine M.'
'Hirst, David J.'
'Dixon, Darren J.'

_publ_section_title
;
 Total synthesis of (+/-)-powelline and (+/-)-buphanidrine.
;
_journal_issue 6
_journal_name_full 'Organic letters'
_journal_page_first 1252
_journal_page_last 1254
_journal_paper_doi 10.1021/ol1000654
_journal_volume 12
_journal_year 2010
_chemical_formula_moiety 'C21 H25 N1 O6'
_chemical_formula_sum 'C21 H25 N O6'
_chemical_formula_weight 387.43
_chemical_melting_point ?
_space_group_IT_number 14
_symmetry_cell_setting monoclinic
_symmetry_space_group_name_Hall '-P 2ybc'
_symmetry_space_group_name_H-M 'P 1 21/c 1'
_atom_sites_solution_hydrogens geom
_atom_sites_solution_primary direct
_audit_creation_date 09-10-04
_audit_creation_method CRYSTALS_ver_12.86
_cell_angle_alpha 90
_cell_angle_beta 92.6152(6)
_cell_angle_gamma 90
_cell_formula_units_Z 4
_cell_length_a 5.89750(10)
_cell_length_b 12.5457(2)
_cell_length_c 25.9990(4)
_cell_measurement_reflns_used 4452
_cell_measurement_temperature 150
_cell_measurement_theta_max 27
_cell_measurement_theta_min 5
_cell_volume 1921.62(5)
_computing_cell_refinement 'DENZO/SCALEPACK (Otwinowski & Minor, 1997)'
_computing_data_collection 'COLLECT (Nonius, 1997-2001).'
_computing_data_reduction 'DENZO/SCALEPACK (Otwinowski & Minor, 1997)'
_computing_molecular_graphics 'CAMERON (Watkin et al., 1996)'
_computing_publication_material 'CRYSTALS (Betteridge et al., 2003)'
_computing_structure_refinement 'CRYSTALS (Betteridge et al., 2003)'
_computing_structure_solution 'SIR92 (Altomare et al., 1994)'
_diffrn_ambient_temperature 150
_diffrn_measured_fraction_theta_full 0.991
_diffrn_measured_fraction_theta_max 0.989
_diffrn_measurement_device 'Nonius KappaCCD'
_diffrn_measurement_device_type Area
_diffrn_measurement_method \w
_diffrn_radiation_monochromator graphite
_diffrn_radiation_type 'Mo K\a'
_diffrn_radiation_wavelength 0.71073
_diffrn_reflns_av_R_equivalents 0.042
_diffrn_reflns_limit_h_max 7
_diffrn_reflns_limit_h_min -7
_diffrn_reflns_limit_k_max 13
_diffrn_reflns_limit_k_min -16
_diffrn_reflns_limit_l_max 33
_diffrn_reflns_limit_l_min -33
_diffrn_reflns_number 22970
_diffrn_reflns_theta_full 26.938
_diffrn_reflns_theta_max 27.488
_diffrn_reflns_theta_min 5.096
_diffrn_standards_decay_% -
_diffrn_standards_number 0
_exptl_absorpt_coefficient_mu 0.098
_exptl_absorpt_correction_T_max 0.99
_exptl_absorpt_correction_T_min 0.93
_exptl_absorpt_correction_type multi-scan
_exptl_absorpt_process_details 'DENZO/SCALEPACK (Otwinowski & Minor, 1997)'
_exptl_crystal_colour colourless
_exptl_crystal_density_diffrn 1.339
_exptl_crystal_density_meas ?
_exptl_crystal_density_method 'not measured'
_exptl_crystal_description plate
_exptl_crystal_F_000 824
_exptl_crystal_size_max 0.26
_exptl_crystal_size_mid 0.24
_exptl_crystal_size_min 0.08
_refine_diff_density_max 0.38
_refine_diff_density_min -0.36
_refine_ls_extinction_method None
_refine_ls_goodness_of_fit_ref 0.9348
_refine_ls_hydrogen_treatment constr
_refine_ls_matrix_type full
_refine_ls_number_parameters 253
_refine_ls_number_reflns 4365
_refine_ls_number_restraints 0
_refine_ls_R_factor_all 0.0592
_refine_ls_R_factor_gt 0.0411
_refine_ls_shift/su_max 0.000377
_refine_ls_structure_factor_coef Fsqd
_refine_ls_weighting_details
;
 Method= Modified Sheldrick 
 w=1/[\s^2^(F^2^) + ( 0.04P)^2^ + 0.82P] 
 ,where P=(max(Fo^2^,0) + 2Fc^2^)/3 
;
_refine_ls_weighting_scheme calc
_refine_ls_wR_factor_all 0.0975
_refine_ls_wR_factor_gt 0.0899
_refine_ls_wR_factor_ref 0.0975
_reflns_limit_h_max 7
_reflns_limit_h_min -7
_reflns_limit_k_max 16
_reflns_limit_k_min 0
_reflns_limit_l_max 33
_reflns_limit_l_min 0
_reflns_number_gt 3384
_reflns_number_total 4365
_reflns_threshold_expression I>2.0\s(I)
_oxford_diffrn_Wilson_B_factor 2.17
_oxford_diffrn_Wilson_scale 3.92
_oxford_refine_ls_r_factor_ref 0.0592
_oxford_refine_ls_scale 0.5077(8)
_oxford_reflns_number_all 4365
_oxford_reflns_threshold_expression_ref I>-3.0\s(I)
_oxford_structure_analysis_title '8140819 009djd09'
_cod_data_source_file ol1000654_si_001.cif
_cod_data_source_block 009djd09_enone
_cod_depositor_comments
;
The following automatic conversions were performed:

'_chemical_melting_point' value 'not measured' was changed to '?' -
the value is undefined or not given.

'_symmetry_cell_setting' value
'Monoclinic' changed to 'monoclinic' according to
/home/saulius/struct/CIF-dictionaries/cif_core.dic dictionary named
'cif_core.dic' version 2.4.2 from 2011-04-26.

Automatic conversion script
Id: cif_fix_values 1715 2011-07-08 13:25:40Z adriana 

The following automatic conversions were performed:

'_exptl_crystal_density_meas' value 'not measured' was changed to '?'
- the value is perceived as not measured.

Automatic conversion script
Id: cif_fix_values 3008 2015-01-20 13:52:24Z robertas 
;
_cod_original_sg_symbol_H-M 'P 1 21/c 1 '
_cod_original_formula_sum 'C21 H25 N1 O6'
_cod_database_code 1502844

loop_
_symmetry_equiv_pos_as_xyz
x,y,z
-x,-y,-z
-x,y+1/2,-z+1/2
x,-y+1/2,z+1/2

loop_
_atom_site_label
_atom_site_type_symbol
_atom_site_fract_x
_atom_site_fract_y
_atom_site_fract_z
_atom_site_U_iso_or_equiv
_atom_site_occupancy
_atom_site_adp_type
_atom_site_refinement_flags_posn
O1 O 0.36310(16) 0.86815(8) 0.15997(3) 0.0311 1.0000 Uani .
C2 C 0.4543(2) 0.80516(11) 0.18988(5) 0.0236 1.0000 Uani .
O3 O 0.63940(15) 0.74621(8) 0.18095(3) 0.0279 1.0000 Uani .
C4 C 0.7273(2) 0.73901(12) 0.12867(5) 0.0287 1.0000 Uani .
C5 C 0.8180(2) 0.84590(12) 0.11226(5) 0.0328 1.0000 Uani .
C6 C 0.5425(3) 0.69700(15) 0.09113(6) 0.0447 1.0000 Uani .
C7 C 0.9187(3) 0.65893(13) 0.13643(6) 0.0370 1.0000 Uani .
N8 N 0.37855(17) 0.78318(9) 0.23738(4) 0.0212 1.0000 Uani .
C9 C 0.5180(2) 0.73002(10) 0.27849(4) 0.0196 1.0000 Uani .
C10 C 0.3902(2) 0.75558(10) 0.32814(5) 0.0209 1.0000 Uani .
C11 C 0.5583(2) 0.75893(10) 0.37498(5) 0.0215 1.0000 Uani .
C12 C 0.6879(2) 0.85078(11) 0.38594(5) 0.0252 1.0000 Uani .
C13 C 0.8449(2) 0.84439(11) 0.42668(5) 0.0253 1.0000 Uani .
O14 O 0.98970(17) 0.92367(8) 0.44517(4) 0.0344 1.0000 Uani .
C15 C 1.1494(3) 0.86916(12) 0.47936(6) 0.0334 1.0000 Uani .
O16 O 1.04468(16) 0.77139(8) 0.49443(4) 0.0313 1.0000 Uani .
C17 C 0.8788(2) 0.75416(11) 0.45588(5) 0.0244 1.0000 Uani .
C18 C 0.7564(2) 0.66210(11) 0.44564(5) 0.0239 1.0000 Uani .
C19 C 0.5941(2) 0.66698(11) 0.40453(5) 0.0231 1.0000 Uani .
O20 O 0.80395(17) 0.57536(8) 0.47553(3) 0.0303 1.0000 Uani .
C21 C 0.7135(3) 0.47529(11) 0.45736(5) 0.0300 1.0000 Uani .
C22 C 0.2030(2) 0.67564(11) 0.33590(5) 0.0232 1.0000 Uani .
C23 C 0.1632(2) 0.58830(11) 0.30772(5) 0.0246 1.0000 Uani .
C24 C 0.3176(2) 0.55526(11) 0.26771(5) 0.0249 1.0000 Uani .
C25 C 0.5433(2) 0.61064(10) 0.26961(5) 0.0226 1.0000 Uani .
O26 O 0.26723(18) 0.48511(8) 0.23656(4) 0.0385 1.0000 Uani .
C27 C 0.2739(2) 0.86254(10) 0.31446(5) 0.0239 1.0000 Uani .
C28 C 0.1981(2) 0.84924(11) 0.25817(5) 0.0240 1.0000 Uani .
H51 H 0.8809 0.8384 0.0786 0.0489 1.0000 Uiso R
H53 H 0.9394 0.8687 0.1362 0.0485 1.0000 Uiso R
H52 H 0.6959 0.9000 0.1111 0.0484 1.0000 Uiso R
H61 H 0.6110 0.6835 0.0583 0.0657 1.0000 Uiso R
H63 H 0.4157 0.7481 0.0863 0.0660 1.0000 Uiso R
H62 H 0.4851 0.6294 0.1038 0.0663 1.0000 Uiso R
H71 H 0.9930 0.6485 0.1034 0.0553 1.0000 Uiso R
H73 H 1.0345 0.6840 0.1629 0.0545 1.0000 Uiso R
H72 H 0.8595 0.5906 0.1471 0.0559 1.0000 Uiso R
H91 H 0.6688 0.7631 0.2811 0.0208 1.0000 Uiso R
H121 H 0.6706 0.9142 0.3662 0.0304 1.0000 Uiso R
H151 H 1.1815 0.9141 0.5104 0.0391 1.0000 Uiso R
H152 H 1.2917 0.8524 0.4609 0.0391 1.0000 Uiso R
H191 H 0.5077 0.6048 0.3959 0.0267 1.0000 Uiso R
H211 H 0.7777 0.4217 0.4808 0.0435 1.0000 Uiso R
H212 H 0.5465 0.4757 0.4585 0.0433 1.0000 Uiso R
H213 H 0.7588 0.4618 0.4224 0.0438 1.0000 Uiso R
H221 H 0.1002 0.6929 0.3627 0.0286 1.0000 Uiso R
H231 H 0.0332 0.5443 0.3132 0.0291 1.0000 Uiso R
H252 H 0.6336 0.5815 0.2993 0.0269 1.0000 Uiso R
H251 H 0.6224 0.5970 0.2382 0.0282 1.0000 Uiso R
H271 H 0.3830 0.9203 0.3171 0.0292 1.0000 Uiso R
H272 H 0.1476 0.8779 0.3363 0.0300 1.0000 Uiso R
H281 H 0.1873 0.9168 0.2395 0.0283 1.0000 Uiso R
H282 H 0.0507 0.8111 0.2542 0.0281 1.0000 Uiso R

loop_
_atom_site_aniso_label
_atom_site_aniso_U_11
_atom_site_aniso_U_22
_atom_site_aniso_U_33
_atom_site_aniso_U_23
_atom_site_aniso_U_13
_atom_site_aniso_U_12
O1 0.0286(5) 0.0406(6) 0.0241(5) 0.0101(4) -0.0007(4) 0.0045(4)
C2 0.0201(6) 0.0282(7) 0.0224(6) 0.0024(5) -0.0013(5) -0.0016(5)
O3 0.0265(5) 0.0367(6) 0.0208(5) 0.0039(4) 0.0058(4) 0.0050(4)
C4 0.0279(7) 0.0376(8) 0.0213(6) -0.0032(6) 0.0071(5) -0.0046(6)
C5 0.0300(7) 0.0424(9) 0.0264(7) 0.0042(6) 0.0037(6) -0.0052(7)
C6 0.0394(9) 0.0608(11) 0.0342(8) -0.0149(8) 0.0042(7) -0.0152(8)
C7 0.0365(8) 0.0361(9) 0.0395(8) -0.0038(7) 0.0149(7) -0.0002(7)
N8 0.0183(5) 0.0250(6) 0.0202(5) 0.0033(4) 0.0007(4) 0.0030(4)
C9 0.0174(6) 0.0230(7) 0.0185(6) 0.0020(5) 0.0003(5) 0.0006(5)
C10 0.0212(6) 0.0224(7) 0.0193(6) 0.0001(5) 0.0021(5) 0.0010(5)
C11 0.0221(6) 0.0233(7) 0.0194(6) -0.0011(5) 0.0037(5) 0.0014(5)
C12 0.0296(7) 0.0238(7) 0.0223(6) 0.0007(5) 0.0017(5) 0.0008(6)
C13 0.0288(7) 0.0235(7) 0.0236(7) -0.0044(5) 0.0023(5) -0.0044(6)
O14 0.0408(6) 0.0276(5) 0.0337(5) -0.0004(4) -0.0100(4) -0.0087(5)
C15 0.0353(8) 0.0320(8) 0.0321(8) -0.0011(6) -0.0061(6) -0.0061(7)
O16 0.0355(6) 0.0327(6) 0.0248(5) 0.0004(4) -0.0085(4) -0.0071(4)
C17 0.0253(7) 0.0297(7) 0.0180(6) -0.0031(5) -0.0014(5) -0.0005(6)
C18 0.0275(7) 0.0257(7) 0.0187(6) 0.0014(5) 0.0014(5) 0.0009(6)
C19 0.0252(7) 0.0231(7) 0.0208(6) -0.0009(5) 0.0001(5) -0.0018(5)
O20 0.0385(6) 0.0252(5) 0.0262(5) 0.0040(4) -0.0101(4) -0.0035(4)
C21 0.0361(8) 0.0235(7) 0.0296(7) 0.0009(6) -0.0059(6) 0.0000(6)
C22 0.0201(6) 0.0285(7) 0.0209(6) 0.0053(5) 0.0015(5) 0.0029(5)
C23 0.0195(6) 0.0265(7) 0.0277(7) 0.0049(6) -0.0007(5) -0.0021(5)
C24 0.0270(7) 0.0210(7) 0.0264(7) 0.0009(5) -0.0031(5) 0.0021(5)
C25 0.0220(6) 0.0241(7) 0.0217(6) 0.0011(5) 0.0009(5) 0.0035(5)
O26 0.0383(6) 0.0336(6) 0.0437(6) -0.0134(5) 0.0020(5) -0.0048(5)
C27 0.0231(6) 0.0226(7) 0.0261(7) 0.0016(5) 0.0031(5) 0.0038(5)
C28 0.0200(6) 0.0251(7) 0.0269(7) 0.0036(5) 0.0020(5) 0.0046(5)

loop_
_atom_type_symbol
_atom_type_scat_dispersion_real
_atom_type_scat_dispersion_imag
_atom_type_scat_Cromer_Mann_a1
_atom_type_scat_Cromer_Mann_b1
_atom_type_scat_Cromer_Mann_a2
_atom_type_scat_Cromer_Mann_b2
_atom_type_scat_Cromer_Mann_a3
_atom_type_scat_Cromer_Mann_b3
_atom_type_scat_Cromer_Mann_a4
_atom_type_scat_Cromer_Mann_b4
_atom_type_scat_Cromer_Mann_c
_atom_type_scat_source
C 0.0033 0.0016 2.3100 20.8439 1.0200 10.2075 1.5886 0.5687 0.8650 51.6512 0.2156 'International Tables Vol C 4.2.6.8 and 6.1.1.4'
H 0.0000 0.0000 0.4930 10.5109 0.3229 26.1257 0.1402 3.1424 0.0408 57.7998 0.0030 'International Tables Vol C 4.2.6.8 and 6.1.1.4'
N 0.0061 0.0033 12.2126 0.0057 3.1322 9.8933 2.0125 28.9975 1.1663 0.5826 -11.5290 'International Tables Vol C 4.2.6.8 and 6.1.1.4'
O 0.0106 0.0060 3.0485 13.2771 2.2868 5.7011 1.5463 0.3239 0.8670 32.9089 0.2508 'International Tables Vol C 4.2.6.8 and 6.1.1.4'

loop_
_geom_angle_atom_site_label_1
_geom_angle_atom_site_label_2
_geom_angle_atom_site_label_3
_geom_angle
_geom_angle_publ_flag
O1 C2 O3 125.74(12) yes
O1 C2 N8 123.94(12) yes
O3 C2 N8 110.32(11) yes
C2 O3 C4 120.83(10) yes
O3 C4 C5 110.39(11) yes
O3 C4 C6 109.83(11) yes
C5 C4 C6 112.20(13) yes
O3 C4 C7 102.01(11) yes
C5 C4 C7 110.72(12) yes
C6 C4 C7 111.23(13) yes
C4 C5 H51 108.8 no
C4 C5 H53 109.9 no
H51 C5 H53 107.9 no
C4 C5 H52 110.5 no
H51 C5 H52 110.3 no
H53 C5 H52 109.4 no
C4 C6 H61 107.9 no
C4 C6 H63 111.8 no
H61 C6 H63 110.0 no
C4 C6 H62 109.4 no
H61 C6 H62 108.0 no
H63 C6 H62 109.6 no
C4 C7 H71 109.2 no
C4 C7 H73 111.4 no
H71 C7 H73 108.8 no
C4 C7 H72 110.3 no
H71 C7 H72 108.1 no
H73 C7 H72 109.0 no
C2 N8 C9 123.59(10) yes
C2 N8 C28 119.48(10) yes
C9 N8 C28 112.12(9) yes
N8 C9 C10 103.43(9) yes
N8 C9 C25 112.89(10) yes
C10 C9 C25 112.47(10) yes
N8 C9 H91 109.3 no
C10 C9 H91 109.1 no
C25 C9 H91 109.4 no
C9 C10 C11 110.11(10) yes
C9 C10 C22 110.97(10) yes
C11 C10 C22 111.18(10) yes
C9 C10 C27 102.42(10) yes
C11 C10 C27 115.07(10) yes
C22 C10 C27 106.75(10) yes
C10 C11 C12 120.60(11) yes
C10 C11 C19 119.32(11) yes
C12 C11 C19 119.90(12) yes
C11 C12 C13 116.68(12) yes
C11 C12 H121 122.3 no
C13 C12 H121 121.1 no
C12 C13 O14 127.48(12) yes
C12 C13 C17 123.32(12) yes
O14 C13 C17 109.21(11) yes
C13 O14 C15 104.44(10) yes
O14 C15 O16 107.28(11) yes
O14 C15 H151 109.0 no
O16 C15 H151 109.3 no
O14 C15 H152 110.0 no
O16 C15 H152 109.2 no
H151 C15 H152 111.8 no
C15 O16 C17 103.55(10) yes
O16 C17 C13 110.59(12) yes
O16 C17 C18 127.99(12) yes
C13 C17 C18 121.42(12) yes
C17 C18 C19 116.27(12) yes
C17 C18 O20 117.83(11) yes
C19 C18 O20 125.90(12) yes
C18 C19 C11 122.40(12) yes
C18 C19 H191 118.8 no
C11 C19 H191 118.8 no
C18 O20 C21 116.63(10) yes
O20 C21 H211 105.7 no
O20 C21 H212 110.0 no
H211 C21 H212 110.2 no
O20 C21 H213 110.2 no
H211 C21 H213 110.5 no
H212 C21 H213 110.2 no
C10 C22 C23 125.68(12) yes
C10 C22 H221 115.6 no
C23 C22 H221 118.6 no
C22 C23 C24 121.36(12) yes
C22 C23 H231 120.8 no
C24 C23 H231 117.9 no
C23 C24 C25 115.00(11) yes
C23 C24 O26 122.04(13) yes
C25 C24 O26 122.91(12) yes
C9 C25 C24 111.57(11) yes
C9 C25 H252 107.3 no
C24 C25 H252 107.5 no
C9 C25 H251 110.7 no
C24 C25 H251 110.5 no
H252 C25 H251 109.2 no
C10 C27 C28 103.59(10) yes
C10 C27 H271 110.3 no
C28 C27 H271 108.4 no
C10 C27 H272 112.4 no
C28 C27 H272 112.5 no
H271 C27 H272 109.5 no
C27 C28 N8 103.27(10) yes
C27 C28 H281 113.2 no
N8 C28 H281 109.7 no
C27 C28 H282 111.8 no
N8 C28 H282 109.5 no
H281 C28 H282 109.2 no

loop_
_geom_bond_atom_site_label_1
_geom_bond_atom_site_label_2
_geom_bond_distance
_geom_bond_publ_flag
O1 C2 1.2167(16) yes
C2 O3 1.3477(16) yes
C2 N8 1.3603(16) yes
O3 C4 1.4794(15) yes
C4 C5 1.512(2) yes
C4 C6 1.524(2) yes
C4 C7 1.518(2) yes
C5 H51 0.971 no
C5 H53 0.970 no
C5 H52 0.989 no
C6 H61 0.976 no
C6 H63 0.989 no
C6 H62 0.976 no
C7 H71 0.990 no
C7 H73 0.998 no
C7 H72 0.971 no
N8 C9 1.4777(15) yes
N8 C28 1.4713(16) yes
C9 C10 1.5575(16) yes
C9 C25 1.5238(18) yes
C9 H91 0.981 no
C10 C11 1.5351(17) yes
C10 C22 1.5121(18) yes
C10 C27 1.5413(18) yes
C11 C12 1.4048(18) yes
C11 C19 1.3969(18) yes
C12 C13 1.3770(18) yes
C12 H121 0.949 no
C13 O14 1.3828(16) yes
C13 C17 1.3726(19) yes
O14 C15 1.4382(17) yes
C15 O16 1.4359(17) yes
C15 H151 0.995 no
C15 H152 1.007 no
O16 C17 1.3852(15) yes
C17 C18 1.3814(18) yes
C18 C19 1.4030(18) yes
C18 O20 1.3590(16) yes
C19 H191 0.953 no
O20 C21 1.4356(16) yes
C21 H211 0.974 no
C21 H212 0.986 no
C21 H213 0.974 no
C22 C23 1.3330(19) yes
C22 H221 0.969 no
C23 C24 1.4730(19) yes
C23 H231 0.960 no
C24 C25 1.4998(18) yes
C24 O26 1.2235(16) yes
C25 H252 0.988 no
C25 H251 0.973 no
C27 C28 1.5198(18) yes
C27 H271 0.969 no
C27 H272 0.976 no
C28 H281 0.977 no
C28 H282 0.993 no

loop_
_geom_hbond_atom_site_label_D
_geom_hbond_atom_site_label_H
_geom_hbond_atom_site_label_A
_geom_hbond_site_symmetry_A
_geom_hbond_angle_DHA
_geom_hbond_distance_DH
_geom_hbond_distance_HA
_geom_hbond_distance_DA
_geom_hbond_publ_flag
C5 H53 O1 1_655 147 0.97 2.55 3.4038(19) yes
C15 H151 O14 2_776 139 0.99 2.57 3.3802(19) yes
C21 H213 O1 3_645 143 0.97 2.52 3.3451(19) yes
